data_7232533
loop_
_publ_author_name
'Gholivand, Khodayar'
'Tizhoush, Samaneh K.'
'Kozakiewicz, Anna'
'Eskandari, Kiamars'
'Farshadfar, Kaveh'

_publ_section_title
;
 Copper(i) complexes of functionalized sulfur-containing ligands:
 structural and theoretical insights into chalcogen bonding
;
_journal_issue 16
_journal_name_full CrystEngComm
_journal_page_first 2675
_journal_paper_doi 10.1039/C8CE02006J
_journal_volume 21
_journal_year 2019
_chemical_formula_moiety 'C24 H18 Cu N4 O2 P S4'
_chemical_formula_sum 'C24 H18 Cu N4 O2 P S4'
_chemical_formula_weight 617.17
_space_group_crystal_system triclinic
_space_group_IT_number 2
_space_group_name_Hall '-P 1'
_space_group_name_H-M_alt 'P -1'
_symmetry_space_group_name_Hall '-P 1'
_symmetry_space_group_name_H-M 'P -1'
_atom_sites_solution_hydrogens difmap
_atom_sites_solution_primary direct
_atom_sites_solution_secondary difmap
_audit_creation_method SHELXL-2014
_audit_update_record
;
2018-05-26 deposited with the CCDC.    2019-03-19 downloaded from the CCDC.
;
_cell_angle_alpha 65.192(9)
_cell_angle_beta 85.784(7)
_cell_angle_gamma 71.776(8)
_cell_formula_units_Z 2
_cell_length_a 9.8303(7)
_cell_length_b 12.5727(12)
_cell_length_c 12.6202(12)
_cell_measurement_reflns_used 6780
_cell_measurement_temperature 293(2)
_cell_measurement_theta_max 28.467
_cell_measurement_theta_min 2.186
_cell_volume 1341.8(2)
_computing_cell_refinement 'Oxford Diffraction CrysAlis'
_computing_data_collection 'Oxford Diffraction CrysAlis'
_computing_data_reduction 'Oxford Diffraction CrysAlis'
_computing_publication_material 'CIFTAB (Sheldrick, 2014)'
_computing_structure_refinement 'SHELXL-2014 (Sheldrick, 2014)'
_computing_structure_solution 'SHELX-97 (Sheldrick, 1997)'
_diffrn_ambient_temperature 293(2)
_diffrn_detector_area_resol_mean 8.2564
_diffrn_measured_fraction_theta_full 0.999
_diffrn_measured_fraction_theta_max 0.877
_diffrn_measurement_device_type 'Oxford Sapphire CCD'
_diffrn_measurement_method \q/2\q
_diffrn_radiation_type MoK\a
_diffrn_radiation_wavelength 0.71073
_diffrn_reflns_av_R_equivalents 0.0528
_diffrn_reflns_av_unetI/netI 0.0888
_diffrn_reflns_Laue_measured_fraction_full 0.999
_diffrn_reflns_Laue_measured_fraction_max 0.877
_diffrn_reflns_limit_h_max 11
_diffrn_reflns_limit_h_min -13
_diffrn_reflns_limit_k_max 16
_diffrn_reflns_limit_k_min -14
_diffrn_reflns_limit_l_max 16
_diffrn_reflns_limit_l_min -15
_diffrn_reflns_number 9712
_diffrn_reflns_point_group_measured_fraction_full 0.999
_diffrn_reflns_point_group_measured_fraction_max 0.877
_diffrn_reflns_theta_full 25.242
_diffrn_reflns_theta_max 28.467
_diffrn_reflns_theta_min 2.186
_diffrn_source 'fine-focus sealed tube'
_exptl_absorpt_coefficient_mu 1.215
_exptl_absorpt_correction_T_max 0.968
_exptl_absorpt_correction_T_min 0.647
_exptl_absorpt_correction_type analytical
_exptl_absorpt_process_details 'Oxford Diffraction CrysAlis'
_exptl_crystal_colour orange
_exptl_crystal_density_diffrn 1.528
_exptl_crystal_description plate
_exptl_crystal_F_000 628
_exptl_crystal_size_max 0.439
_exptl_crystal_size_mid 0.311
_exptl_crystal_size_min 0.025
_refine_diff_density_max 0.405
_refine_diff_density_min -0.462
_refine_diff_density_rms 0.091
_refine_ls_extinction_method none
_refine_ls_goodness_of_fit_ref 1.000
_refine_ls_hydrogen_treatment constr
_refine_ls_matrix_type full
_refine_ls_number_parameters 344
_refine_ls_number_reflns 5947
_refine_ls_number_restraints 4
_refine_ls_restrained_S_all 0.999
_refine_ls_R_factor_all 0.1034
_refine_ls_R_factor_gt 0.0583
_refine_ls_shift/su_max 0.001
_refine_ls_shift/su_mean 0.000
_refine_ls_structure_factor_coef Fsqd
_refine_ls_weighting_details 'w=1/[\s^2^(Fo^2^)+(0.0596P)^2^] where P=(Fo^2^+2Fc^2^)/3'
_refine_ls_weighting_scheme calc
_refine_ls_wR_factor_gt 0.1239
_refine_ls_wR_factor_ref 0.1492
_reflns_Friedel_coverage 0.000
_reflns_number_gt 3664
_reflns_number_total 5947
_reflns_threshold_expression 'I > 2\s(I)'
_cod_data_source_file c8ce02006j2.cif
_cod_data_source_block a124
_cod_depositor_comments 'Adding full bibliography for 7232530--7232533.cif.'
_cod_database_code 7232533
_shelx_space_group_comment
;
The symmetry employed for this shelxl refinement is uniquely defined
by the following loop, which should always be used as a source of
symmetry information in preference to the above space-group names.
They are only intended as comments.
;
_shelx_estimated_absorpt_t_min 0.618
_shelx_estimated_absorpt_t_max 0.971
_shelxl_version_number 2014-3

loop_
_space_group_symop_operation_xyz
'x, y, z'
'-x, -y, -z'

loop_
_atom_site_label
_atom_site_type_symbol
_atom_site_fract_x
_atom_site_fract_y
_atom_site_fract_z
_atom_site_U_iso_or_equiv
_atom_site_adp_type
_atom_site_occupancy
_atom_site_site_symmetry_order
_atom_site_calc_flag
_atom_site_refinement_flags_posn
_atom_site_refinement_flags_adp
_atom_site_refinement_flags_occupancy
_atom_site_disorder_assembly
_atom_site_disorder_group
Cu1 Cu 0.42265(6) 1.26426(4) 0.32158(4) 0.04439(18) Uani 1 1 d . . . . .
N1 N 0.6532(4) 1.2161(3) 0.3137(3) 0.0409(8) Uani 1 1 d . . . . .
C2 C 0.7334(5) 1.2395(4) 0.2210(4) 0.0537(12) Uani 1 1 d . . . . .
H2A H 0.6881 1.2716 0.1470 0.064 Uiso 1 1 calc R U . . .
C3 C 0.8807(5) 1.2183(4) 0.2295(4) 0.0574(12) Uani 1 1 d . . . . .
H3A H 0.9319 1.2361 0.1626 0.069 Uiso 1 1 calc R U . . .
C4 C 0.9491(5) 1.1709(4) 0.3377(5) 0.0601(13) Uani 1 1 d . . . . .
H4A H 1.0471 1.1571 0.3456 0.072 Uiso 1 1 calc R U . . .
C5 C 0.8691(5) 1.1437(4) 0.4355(4) 0.0546(12) Uani 1 1 d . . . . .
H5A H 0.9129 1.1110 0.5101 0.066 Uiso 1 1 calc R U . . .
C6 C 0.7214(5) 1.1664(3) 0.4198(4) 0.0433(10) Uani 1 1 d . . . . .
C7 C 0.6337(5) 1.1329(4) 0.5203(4) 0.0485(11) Uani 1 1 d . . . . .
H7A H 0.6744 1.0977 0.5963 0.058 Uiso 1 1 calc R U . . .
N8 N 0.4993(4) 1.1532(3) 0.5010(3) 0.0437(9) Uani 1 1 d . . . . .
N9 N 0.4208(4) 1.1190(3) 0.5973(3) 0.0551(10) Uani 1 1 d . . . . .
H9A H 0.4617 1.0885 0.6662 0.066 Uiso 1 1 calc R U . . .
C10 C 0.2781(5) 1.1330(4) 0.5850(4) 0.0472(11) Uani 1 1 d . . . . .
O11 O 0.2122(4) 1.1782(3) 0.4909(3) 0.0716(10) Uani 1 1 d . . . . .
C12 C 0.2123(5) 1.0899(4) 0.6984(4) 0.0464(10) Uani 1 1 d . . . . .
O13 O 0.0735(4) 1.0931(3) 0.6935(3) 0.0666(9) Uani 1 1 d . . . . .
C14 C 0.0377(6) 1.0469(5) 0.8059(5) 0.0746(16) Uani 1 1 d . . . . .
H14A H -0.0520 1.0382 0.8280 0.090 Uiso 1 1 calc R U . . .
C15 C 0.1466(7) 1.0158(5) 0.8801(5) 0.0772(16) Uani 1 1 d . . . . .
H15A H 0.1474 0.9829 0.9613 0.093 Uiso 1 1 calc R U . . .
C16 C 0.2618(6) 1.0429(5) 0.8104(4) 0.0680(14) Uani 1 1 d . . . . .
H16A H 0.3536 1.0306 0.8371 0.082 Uiso 1 1 calc R U . . .
P1 P 0.30733(12) 1.45878(9) 0.28577(9) 0.0365(3) Uani 1 1 d . . . . .
C17 C 0.2568(5) 1.4946(4) 0.4109(4) 0.0434(10) Uani 1 1 d D . . . .
S18A S 0.3724(6) 1.4205(6) 0.5330(4) 0.0745(10) Uani 0.5635 1 d . . P A 1
C21A C 0.1385(16) 1.5786(19) 0.4317(11) 0.149(11) Uani 0.5635 1 d D . P A 1
H21A H 0.0642 1.6314 0.3747 0.178 Uiso 0.5635 1 calc R U P A 1
S18B S 0.1037(7) 1.6048(6) 0.4091(5) 0.0766(13) Uani 0.4365 1 d . . P A 2
C21B C 0.325(2) 1.447(2) 0.5222(12) 0.075(8) Uani 0.4365 1 d D . P A 2
H21B H 0.4123 1.3842 0.5434 0.091 Uiso 0.4365 1 calc R U P A 2
C19 C 0.2576(8) 1.4959(6) 0.6007(5) 0.0899(19) Uani 1 1 d D . . . .
H19A H 0.2777 1.4795 0.6779 0.108 Uiso 1 1 calc R U . A 1
C20 C 0.1371(7) 1.5796(6) 0.5423(6) 0.0849(18) Uani 1 1 d D . . . .
H20A H 0.0659 1.6292 0.5692 0.102 Uiso 1 1 calc R U . A 1
C22 C 0.1403(4) 1.5205(3) 0.1982(3) 0.0401(9) Uani 1 1 d . . . . .
S23 S 0.05543(18) 1.67538(12) 0.11787(15) 0.0885(5) Uani 1 1 d . . . . .
C24 C -0.0859(6) 1.6483(5) 0.0764(5) 0.0739(16) Uani 1 1 d . . . . .
H24A H -0.1650 1.7103 0.0294 0.089 Uiso 1 1 calc R U . . .
C25 C -0.0713(6) 1.5283(5) 0.1185(5) 0.0720(15) Uani 1 1 d . . . . .
H25A H -0.1400 1.4987 0.1036 0.086 Uiso 1 1 calc R U . . .
C26 C 0.0599(4) 1.4488(4) 0.1890(4) 0.0501(11) Uani 1 1 d . . . . .
H26A H 0.0876 1.3631 0.2233 0.060 Uiso 1 1 calc R U . . .
C27 C 0.4016(4) 1.5679(3) 0.2011(4) 0.0411(10) Uani 1 1 d . . . . .
S28 S 0.37822(15) 1.70633(11) 0.20853(13) 0.0657(4) Uani 1 1 d . . . . .
C29 C 0.4861(6) 1.7480(4) 0.0972(5) 0.0674(15) Uani 1 1 d . . . . .
H29A H 0.5066 1.8221 0.0685 0.081 Uiso 1 1 calc R U . . .
C30 C 0.5385(6) 1.6625(5) 0.0551(4) 0.0660(14) Uani 1 1 d . . . . .
H30A H 0.5986 1.6716 -0.0064 0.079 Uiso 1 1 calc R U . . .
C31 C 0.4930(4) 1.5569(4) 0.1134(3) 0.0408(10) Uani 1 1 d . . . . .
H31A H 0.5206 1.4887 0.0957 0.049 Uiso 1 1 calc R U . . .
N41 N 0.3610(4) 1.1781(3) 0.2436(3) 0.0499(9) Uani 1 1 d . . . . .
C42 C 0.3407(4) 1.1200(3) 0.2003(3) 0.0367(9) Uani 1 1 d . . . . .
S43 S 0.32091(15) 1.03021(11) 0.14289(11) 0.0606(4) Uani 1 1 d . . . . .

loop_
_atom_site_aniso_label
_atom_site_aniso_U_11
_atom_site_aniso_U_22
_atom_site_aniso_U_33
_atom_site_aniso_U_23
_atom_site_aniso_U_13
_atom_site_aniso_U_12
Cu1 0.0494(4) 0.0342(3) 0.0431(3) -0.0121(2) -0.0098(2) -0.0074(2)
N1 0.042(2) 0.0366(18) 0.0386(19) -0.0134(15) 0.0002(16) -0.0073(15)
C2 0.058(3) 0.053(3) 0.045(3) -0.019(2) 0.000(2) -0.012(2)
C3 0.053(3) 0.059(3) 0.059(3) -0.025(2) 0.016(2) -0.019(2)
C4 0.042(3) 0.060(3) 0.076(4) -0.027(3) 0.006(3) -0.014(2)
C5 0.048(3) 0.051(3) 0.053(3) -0.011(2) -0.008(2) -0.013(2)
C6 0.039(2) 0.032(2) 0.044(2) -0.0063(18) -0.0065(19) -0.0037(18)
C7 0.043(3) 0.047(2) 0.035(2) -0.0027(19) -0.0074(19) -0.004(2)
N8 0.043(2) 0.0346(18) 0.039(2) -0.0056(15) 0.0009(16) -0.0061(15)
N9 0.046(2) 0.062(2) 0.0327(19) 0.0001(17) -0.0028(16) -0.0114(18)
C10 0.045(3) 0.041(2) 0.049(3) -0.013(2) -0.003(2) -0.010(2)
O11 0.059(2) 0.096(3) 0.0455(19) -0.0128(18) -0.0098(17) -0.0246(19)
C12 0.040(3) 0.046(2) 0.050(3) -0.019(2) 0.002(2) -0.012(2)
O13 0.050(2) 0.085(2) 0.065(2) -0.0297(19) 0.0038(17) -0.0254(18)
C14 0.068(4) 0.091(4) 0.084(4) -0.049(3) 0.034(3) -0.039(3)
C15 0.082(4) 0.107(4) 0.051(3) -0.035(3) 0.018(3) -0.040(4)
C16 0.049(3) 0.102(4) 0.054(3) -0.030(3) 0.001(2) -0.030(3)
P1 0.0433(6) 0.0304(5) 0.0328(5) -0.0100(4) -0.0033(5) -0.0107(4)
C17 0.048(3) 0.039(2) 0.042(3) -0.015(2) 0.004(2) -0.015(2)
S18A 0.088(3) 0.076(3) 0.0465(17) -0.0358(16) -0.0193(16) 0.010(2)
C21A 0.14(2) 0.19(2) 0.095(14) -0.025(14) -0.047(12) -0.058(16)
S18B 0.079(3) 0.089(3) 0.073(3) -0.051(2) 0.020(2) -0.020(2)
C21B 0.067(15) 0.054(11) 0.065(12) -0.026(9) -0.003(8) 0.036(8)
C19 0.119(6) 0.106(5) 0.059(4) -0.051(4) 0.010(4) -0.030(4)
C20 0.095(5) 0.098(5) 0.087(5) -0.065(4) 0.025(4) -0.031(4)
C22 0.043(2) 0.039(2) 0.033(2) -0.0117(17) -0.0023(18) -0.0099(18)
S23 0.0830(11) 0.0483(8) 0.1004(12) 0.0018(8) -0.0374(9) -0.0126(7)
C24 0.049(3) 0.077(4) 0.066(3) -0.007(3) -0.017(3) -0.008(3)
C25 0.055(3) 0.076(4) 0.087(4) -0.033(3) -0.009(3) -0.021(3)
C26 0.036(3) 0.051(3) 0.055(3) -0.015(2) -0.012(2) -0.010(2)
C27 0.040(2) 0.033(2) 0.043(2) -0.0085(18) -0.0087(19) -0.0097(17)
S28 0.0745(10) 0.0488(7) 0.0797(9) -0.0277(7) 0.0118(7) -0.0270(6)
C29 0.062(3) 0.047(3) 0.079(4) -0.005(3) 0.001(3) -0.029(3)
C30 0.056(3) 0.077(4) 0.051(3) -0.010(3) 0.010(2) -0.027(3)
C31 0.049(3) 0.039(2) 0.035(2) -0.0146(18) 0.0061(19) -0.0165(19)
N41 0.054(2) 0.0393(19) 0.050(2) -0.0135(17) -0.0052(18) -0.0121(17)
C42 0.035(2) 0.031(2) 0.033(2) -0.0040(17) -0.0045(17) -0.0078(17)
S43 0.0767(9) 0.0544(7) 0.0616(8) -0.0263(6) -0.0048(7) -0.0296(6)

loop_
_atom_type_symbol
_atom_type_description
_atom_type_scat_dispersion_real
_atom_type_scat_dispersion_imag
_atom_type_scat_source
C C 0.0033 0.0016 'International Tables Vol C Tables 4.2.6.8 and 6.1.1.4'
H H 0.0000 0.0000 'International Tables Vol C Tables 4.2.6.8 and 6.1.1.4'
N N 0.0061 0.0033 'International Tables Vol C Tables 4.2.6.8 and 6.1.1.4'
O O 0.0106 0.0060 'International Tables Vol C Tables 4.2.6.8 and 6.1.1.4'
P P 0.1023 0.0942 'International Tables Vol C Tables 4.2.6.8 and 6.1.1.4'
S S 0.1246 0.1234 'International Tables Vol C Tables 4.2.6.8 and 6.1.1.4'
Cu Cu 0.3201 1.2651 'International Tables Vol C Tables 4.2.6.8 and 6.1.1.4'

loop_
_geom_angle_atom_site_label_1
_geom_angle_atom_site_label_2
_geom_angle_atom_site_label_3
_geom_angle
N41 Cu1 N8 114.76(13)
N41 Cu1 N1 105.44(14)
N8 Cu1 N1 76.87(13)
N41 Cu1 P1 121.79(10)
N8 Cu1 P1 112.95(10)
N1 Cu1 P1 116.24(9)
C2 N1 C6 117.2(4)
C2 N1 Cu1 130.1(3)
C6 N1 Cu1 112.3(3)
N1 C2 C3 123.5(4)
N1 C2 H2A 118.2
C3 C2 H2A 118.2
C4 C3 C2 119.0(4)
C4 C3 H3A 120.5
C2 C3 H3A 120.5
C3 C4 C5 118.7(5)
C3 C4 H4A 120.6
C5 C4 H4A 120.6
C4 C5 C6 118.9(4)
C4 C5 H5A 120.6
C6 C5 H5A 120.6
N1 C6 C5 122.6(4)
N1 C6 C7 116.3(4)
C5 C6 C7 121.1(4)
N8 C7 C6 118.5(4)
N8 C7 H7A 120.7
C6 C7 H7A 120.7
C7 N8 N9 116.9(4)
C7 N8 Cu1 113.9(3)
N9 N8 Cu1 128.3(3)
C10 N9 N8 120.8(4)
C10 N9 H9A 119.6
N8 N9 H9A 119.6
O11 C10 N9 123.3(4)
O11 C10 C12 123.7(4)
N9 C10 C12 113.0(4)
C16 C12 O13 109.9(4)
C16 C12 C10 133.7(4)
O13 C12 C10 116.4(4)
C14 O13 C12 106.1(4)
C15 C14 O13 111.4(5)
C15 C14 H14A 124.3
O13 C14 H14A 124.3
C14 C15 C16 106.0(5)
C14 C15 H15A 127.0
C16 C15 H15A 127.0
C12 C16 C15 106.6(5)
C12 C16 H16A 126.7
C15 C16 H16A 126.7
C22 P1 C17 103.7(2)
C22 P1 C27 102.06(18)
C17 P1 C27 103.33(19)
C22 P1 Cu1 113.49(14)
C17 P1 Cu1 117.21(14)
C27 P1 Cu1 115.23(14)
C21B C17 S18B 105.5(5)
C21A C17 S18A 107.4(5)
C21A C17 P1 133.5(4)
C21B C17 P1 131.9(4)
S18B C17 P1 122.5(3)
S18A C17 P1 119.0(3)
C19 S18A C17 90.8(4)
C17 C21A C20 116.9(6)
C17 C21A H21A 121.5
C20 C21A H21A 121.5
C20 S18B C17 92.4(4)
C17 C21B C19 118.2(6)
C17 C21B H21B 120.9
C19 C21B H21B 120.9
C20 C19 C21B 104.1(6)
C20 C19 S18A 118.5(5)
C20 C19 H19A 120.7
S18A C19 H19A 120.7
C19 C20 C21A 106.2(6)
C19 C20 S18B 119.8(5)
C19 C20 H20A 126.9
C21A C20 H20A 126.9
C26 C22 S23 110.9(3)
C26 C22 P1 124.7(3)
S23 C22 P1 124.3(2)
C24 S23 C22 92.4(2)
C25 C24 S23 112.7(4)
C25 C24 H24A 123.7
S23 C24 H24A 123.7
C24 C25 C26 114.2(5)
C24 C25 H25A 122.9
C26 C25 H25A 122.9
C22 C26 C25 109.8(4)
C22 C26 H26A 125.1
C25 C26 H26A 125.1
C31 C27 S28 110.4(3)
C31 C27 P1 124.8(3)
S28 C27 P1 124.6(3)
C29 S28 C27 91.9(2)
C30 C29 S28 112.8(4)
C30 C29 H29A 123.6
S28 C29 H29A 123.6
C29 C30 C31 113.3(5)
C29 C30 H30A 123.3
C31 C30 H30A 123.3
C27 C31 C30 111.5(4)
C27 C31 H31A 124.2
C30 C31 H31A 124.2
C42 N41 Cu1 172.4(3)
N41 C42 S43 176.4(4)

loop_
_geom_bond_atom_site_label_1
_geom_bond_atom_site_label_2
_geom_bond_distance
Cu1 N41 1.975(4)
Cu1 N8 2.141(3)
Cu1 N1 2.161(3)
Cu1 P1 2.2101(11)
N1 C2 1.341(5)
N1 C6 1.342(5)
C2 C3 1.392(6)
C2 H2A 0.9300
C3 C4 1.369(7)
C3 H3A 0.9300
C4 C5 1.388(6)
C4 H4A 0.9300
C5 C6 1.402(6)
C5 H5A 0.9300
C6 C7 1.465(6)
C7 N8 1.286(5)
C7 H7A 0.9300
N8 N9 1.375(5)
N9 C10 1.370(5)
N9 H9A 0.8600
C10 O11 1.213(5)
C10 C12 1.480(6)
C12 C16 1.343(6)
C12 O13 1.358(5)
O13 C14 1.355(6)
C14 C15 1.324(8)
C14 H14A 0.9300
C15 C16 1.420(7)
C15 H15A 0.9300
C16 H16A 0.9300
P1 C22 1.808(4)
P1 C17 1.812(5)
P1 C27 1.818(4)
C17 C21A 1.399(2)
C17 C21B 1.400(2)
C17 S18B 1.691(7)
C17 S18A 1.711(6)
S18A C19 1.664(7)
C21A C20 1.400(2)
C21A H21A 0.9300
S18B C20 1.614(9)
C21B C19 1.400(2)
C21B H21B 0.9300
C19 C20 1.324(8)
C19 H19A 0.9300
C20 H20A 0.9300
C22 C26 1.414(6)
C22 S23 1.723(4)
S23 C24 1.695(6)
C24 C25 1.335(7)
C24 H24A 0.9300
C25 C26 1.439(6)
C25 H25A 0.9300
C26 H26A 0.9300
C27 C31 1.398(6)
C27 S28 1.724(4)
S28 C29 1.698(5)
C29 C30 1.340(7)
C29 H29A 0.9300
C30 C31 1.417(6)
C30 H30A 0.9300
C31 H31A 0.9300
N41 C42 1.146(5)
C42 S43 1.638(4)

loop_
_geom_torsion_atom_site_label_1
_geom_torsion_atom_site_label_2
_geom_torsion_atom_site_label_3
_geom_torsion_atom_site_label_4
_geom_torsion
C6 N1 C2 C3 -1.9(6)
Cu1 N1 C2 C3 170.3(3)
N1 C2 C3 C4 0.1(7)
C2 C3 C4 C5 1.0(7)
C3 C4 C5 C6 -0.3(7)
C2 N1 C6 C5 2.7(6)
Cu1 N1 C6 C5 -170.9(3)
C2 N1 C6 C7 -175.5(3)
Cu1 N1 C6 C7 11.0(4)
C4 C5 C6 N1 -1.6(6)
C4 C5 C6 C7 176.5(4)
N1 C6 C7 N8 -0.3(6)
C5 C6 C7 N8 -178.5(4)
C6 C7 N8 N9 179.1(3)
C6 C7 N8 Cu1 -10.8(5)
C7 N8 N9 C10 -177.5(4)
Cu1 N8 N9 C10 14.0(6)
N8 N9 C10 O11 -1.9(7)
N8 N9 C10 C12 179.4(3)
O11 C10 C12 C16 -176.7(5)
N9 C10 C12 C16 2.0(7)
O11 C10 C12 O13 5.6(7)
N9 C10 C12 O13 -175.7(4)
C16 C12 O13 C14 0.2(5)
C10 C12 O13 C14 178.4(4)
C12 O13 C14 C15 0.2(6)
O13 C14 C15 C16 -0.5(7)
O13 C12 C16 C15 -0.5(6)
C10 C12 C16 C15 -178.3(5)
C14 C15 C16 C12 0.6(6)
C22 P1 C17 C21A -19.0(18)
C27 P1 C17 C21A 87.2(17)
Cu1 P1 C17 C21A -144.9(17)
C22 P1 C17 C21B 161(2)
C27 P1 C17 C21B -92(2)
Cu1 P1 C17 C21B 35(2)
C22 P1 C17 S18B -19.6(4)
C27 P1 C17 S18B 86.6(4)
Cu1 P1 C17 S18B -145.5(4)
C22 P1 C17 S18A 164.1(4)
C27 P1 C17 S18A -89.7(4)
Cu1 P1 C17 S18A 38.2(4)
C21A C17 S18A C19 3.1(14)
C21B C17 S18A C19 -9(7)
S18B C17 S18A C19 4.2(6)
P1 C17 S18A C19 -179.4(3)
C21B C17 C21A C20 0(3)
S18B C17 C21A C20 -177(9)
S18A C17 C21A C20 -3(2)
P1 C17 C21A C20 -179.9(9)
C21A C17 S18B C20 2(7)
C21B C17 S18B C20 -0.9(16)
S18A C17 S18B C20 -3.9(6)
P1 C17 S18B C20 179.8(3)
C21A C17 C21B C19 0(3)
S18B C17 C21B C19 0(3)
S18A C17 C21B C19 168(10)
P1 C17 C21B C19 179.3(13)
C17 C21B C19 C20 1(3)
C17 C21B C19 S18A -169(9)
C17 S18A C19 C20 -3.0(7)
C17 S18A C19 C21B 8(7)
C21B C19 C20 C21A -1(2)
S18A C19 C20 C21A 1.8(15)
C21B C19 C20 S18B -1.7(18)
S18A C19 C20 S18B 1.0(9)
C17 C21A C20 C19 1(2)
C17 C21A C20 S18B 178(8)
C17 S18B C20 C19 1.7(7)
C17 S18B C20 C21A -2(6)
C17 P1 C22 C26 -105.0(4)
C27 P1 C22 C26 147.9(4)
Cu1 P1 C22 C26 23.2(4)
C17 P1 C22 S23 73.2(3)
C27 P1 C22 S23 -34.0(3)
Cu1 P1 C22 S23 -158.6(2)
C26 C22 S23 C24 1.9(4)
P1 C22 S23 C24 -176.5(3)
C22 S23 C24 C25 -1.0(5)
S23 C24 C25 C26 -0.1(7)
S23 C22 C26 C25 -2.2(5)
P1 C22 C26 C25 176.2(3)
C24 C25 C26 C22 1.5(7)
C22 P1 C27 C31 -90.2(4)
C17 P1 C27 C31 162.4(4)
Cu1 P1 C27 C31 33.3(4)
C22 P1 C27 S28 83.7(3)
C17 P1 C27 S28 -23.7(3)
Cu1 P1 C27 S28 -152.8(2)
C31 C27 S28 C29 0.5(3)
P1 C27 S28 C29 -174.2(3)
C27 S28 C29 C30 0.0(4)
S28 C29 C30 C31 -0.5(6)
S28 C27 C31 C30 -0.8(5)
P1 C27 C31 C30 173.8(3)
C29 C30 C31 C27 0.9(6)
